data_4111607
loop_
_publ_author_name
'Marcia M. Payne'
'Sean R. Parkin'
'John E. Anthony'
'Chung-Chen Kuo'
'Thomas N. Jackson'

_publ_section_title
;
 Organic Field-Effect Transistors from Solution-Deposited Functionalized
 Acenes with Mobilities as High as 1 cm2/V.s
;
_journal_name_full 'Journal of the American Chemical Society'
_journal_page_first 4986
_journal_page_last 4987
_journal_paper_doi 10.1021/ja042353u
_journal_volume 127
_journal_year 2005
_chemical_formula_sum 'C34 H38 S2 Si2'
_chemical_formula_weight 566.94
_chemical_name_systematic
; 
 ? 
;
_space_group_IT_number 2
_symmetry_cell_setting triclinic
_symmetry_space_group_name_Hall '-P 1'
_symmetry_space_group_name_H-M 'P -1'
_atom_sites_solution_hydrogens geom
_atom_sites_solution_primary direct
_atom_sites_solution_secondary difmap
_audit_creation_method SHELXL-97
_cell_angle_alpha 98.1442(11)
_cell_angle_beta 94.5289(11)
_cell_angle_gamma 103.9183(10)
_cell_formula_units_Z 1
_cell_length_a 6.73180(10)
_cell_length_b 7.2511(2)
_cell_length_c 16.6950(4)
_cell_measurement_reflns_used 3455
_cell_measurement_temperature 90.0(2)
_cell_measurement_theta_max 27.48
_cell_measurement_theta_min 1.00
_cell_volume 777.59(3)
_computing_cell_refinement 'SCALEPACK (Otwinowski & Minor, 1997)'
_computing_data_collection 'COLLECT (Nonius, 1998)'
_computing_data_reduction 'DENZO-SMN (Otwinowski & Minor, 1997)'
_computing_molecular_graphics 'XP in SHELXTL (Sheldrick, 1994)'
_computing_publication_material
; 
SHELX97-2 (Sheldrick, 1997) and local procedures 
;
_computing_structure_refinement 'SHELXL-97 (Sheldrick, 1997)'
_computing_structure_solution 'SHELXS-97 (Sheldrick, 1990)'
_diffrn_ambient_temperature 90.0(2)
_diffrn_detector_area_resol_mean 18
_diffrn_measured_fraction_theta_full .996
_diffrn_measured_fraction_theta_max .996
_diffrn_measurement_device_type 'Nonius KappaCCD diffractometer'
_diffrn_measurement_method '\w scans at fixed \c = 55\%'
_diffrn_radiation_monochromator graphite
_diffrn_radiation_source 'fine-focus sealed tube'
_diffrn_radiation_type MoK\a
_diffrn_radiation_wavelength 0.71073
_diffrn_reflns_av_R_equivalents 0.0252
_diffrn_reflns_av_sigmaI/netI 0.0403
_diffrn_reflns_limit_h_max 8
_diffrn_reflns_limit_h_min -8
_diffrn_reflns_limit_k_max 9
_diffrn_reflns_limit_k_min -9
_diffrn_reflns_limit_l_max 21
_diffrn_reflns_limit_l_min -21
_diffrn_reflns_number 6718
_diffrn_reflns_theta_full 27.47
_diffrn_reflns_theta_max 27.47
_diffrn_reflns_theta_min 1.24
_exptl_absorpt_coefficient_mu 0.270
_exptl_absorpt_correction_T_max 0.9866
_exptl_absorpt_correction_T_min 0.9234
_exptl_absorpt_correction_type multi-scan
_exptl_absorpt_process_details 'Scalepack (Otwinowski & Minor, 1997)'
_exptl_crystal_colour red
_exptl_crystal_density_diffrn 1.211
_exptl_crystal_description plate
_exptl_crystal_F_000 302
_exptl_crystal_size_max 0.30
_exptl_crystal_size_mid 0.30
_exptl_crystal_size_min 0.05
_refine_diff_density_max .325
_refine_diff_density_min -.241
_refine_diff_density_rms .057
_refine_ls_extinction_method none
_refine_ls_goodness_of_fit_ref 1.102
_refine_ls_hydrogen_treatment constr
_refine_ls_matrix_type full
_refine_ls_number_parameters 203
_refine_ls_number_reflns 3566
_refine_ls_number_restraints 208
_refine_ls_restrained_S_all 1.085
_refine_ls_R_factor_all 0.0502
_refine_ls_R_factor_gt 0.0365
_refine_ls_shift/su_max 0.073
_refine_ls_shift/su_mean 0.007
_refine_ls_structure_factor_coef Fsqd
_refine_ls_weighting_details 'calc w=1/[\s^2^(Fo^2^)+(0.0334P)^2^+0.3598P] where P=(Fo^2^+2Fc^2^)/3'
_refine_ls_weighting_scheme calc
_refine_ls_wR_factor_gt 0.0913
_refine_ls_wR_factor_ref 0.0962
_reflns_number_gt 2941
_reflns_number_total 3566
_reflns_threshold_expression >2\s(I)
_cod_data_source_file ja042353usi20041220_104655_2.cif
_cod_data_source_block k04014
_cod_database_code 4111607

loop_
_symmetry_equiv_pos_as_xyz
'x, y, z'
'-x, -y, -z'

loop_
_atom_site_label
_atom_site_type_symbol
_atom_site_fract_x
_atom_site_fract_y
_atom_site_fract_z
_atom_site_U_iso_or_equiv
_atom_site_adp_type
_atom_site_occupancy
_atom_site_symmetry_multiplicity
_atom_site_calc_flag
_atom_site_refinement_flags
_atom_site_disorder_assembly
_atom_site_disorder_group
Si1 Si 0.78540(7) 0.37747(6) 0.17732(3) 0.02128(13) Uani 1 1 d . . .
C1 C 0.5723(2) 0.4596(2) 0.42369(9) 0.0151(3) Uani 1 1 d . . .
C2 C 0.7060(2) 0.5895(2) 0.48776(9) 0.0151(3) Uani 1 1 d . B .
C3 C 0.9126(2) 0.6774(2) 0.47744(9) 0.0169(3) Uani 1 1 d . . .
H3 H 0.9643 0.6465 0.4273 0.020 Uiso 1 1 calc R A 1
C4 C 1.0377(2) 0.8071(2) 0.53988(9) 0.0181(3) Uani 0.708(2) 1 d PDU B 1
C5 C 1.2529(10) 0.9082(12) 0.5397(5) 0.0214(10) Uani 0.708(2) 1 d PDU B 1
H5 H 1.3305 0.8907 0.4954 0.026 Uiso 0.708(2) 1 calc PR B 1
C6 C 1.3288(4) 1.0314(4) 0.61125(17) 0.0213(5) Uani 0.708(2) 1 d PDU B 1
H6 H 1.4662 1.1098 0.6218 0.026 Uiso 0.708(2) 1 calc PR B 1
S7 S 1.15012(14) 1.03144(16) 0.68126(6) 0.0212(2) Uani 0.708(2) 1 d PDU B 1
C8 C 0.9603(2) 0.8571(2) 0.61500(9) 0.0183(3) Uani 0.708(2) 1 d PDU B 1
C4' C 1.0377(2) 0.8071(2) 0.53988(9) 0.0181(3) Uani 0.292(2) 1 d PDU B 2
S5' S 1.2829(6) 0.9349(8) 0.5429(4) 0.0239(7) Uani 0.292(2) 1 d PDU B 2
C6' C 1.2862(10) 1.0535(10) 0.6401(4) 0.0254(11) Uani 0.292(2) 1 d PDU B 2
H6' H 1.4037 1.1465 0.6689 0.030 Uiso 0.292(2) 1 calc PR B 2
C7' C 1.1058(16) 1.0020(18) 0.6719(7) 0.0230(13) Uani 0.292(2) 1 d PDU B 2
H7' H 1.0799 1.0545 0.7243 0.028 Uiso 0.292(2) 1 calc PR B 2
C8' C 0.9603(2) 0.8571(2) 0.61500(9) 0.0183(3) Uani 0.292(2) 1 d PDU B 2
C9 C 0.7632(2) 0.7714(2) 0.62781(9) 0.0178(3) Uani 1 1 d . . .
H9 H 0.7146 0.8043 0.6784 0.021 Uiso 1 1 calc R B 1
C10 C 0.6321(2) 0.6333(2) 0.56504(9) 0.0149(3) Uani 1 1 d . . .
C11 C 0.6429(2) 0.4231(2) 0.34582(9) 0.0171(3) Uani 1 1 d . . .
C12 C 0.7007(2) 0.3964(2) 0.27950(9) 0.0203(3) Uani 1 1 d . . .
C13 C 0.6698(3) 0.1285(3) 0.11970(11) 0.0341(4) Uani 1 1 d . . .
H13A H 0.6874 0.1295 0.0614 0.041 Uiso 1 1 calc R . .
H13B H 0.7483 0.0412 0.1394 0.041 Uiso 1 1 calc R . .
C14 C 0.4427(4) 0.0459(3) 0.12641(13) 0.0478(6) Uani 1 1 d . . .
H14A H 0.4229 0.0419 0.1837 0.072 Uiso 1 1 calc R . .
H14B H 0.3970 -0.0848 0.0951 0.072 Uiso 1 1 calc R . .
H14C H 0.3619 0.1274 0.1047 0.072 Uiso 1 1 calc R . .
C15 C 0.6916(2) 0.5613(2) 0.12735(9) 0.0224(3) Uani 1 1 d . . .
H15A H 0.5391 0.5217 0.1188 0.027 Uiso 1 1 calc R . .
H15B H 0.7331 0.6859 0.1651 0.027 Uiso 1 1 calc R . .
C16 C 0.7711(3) 0.5923(3) 0.04529(10) 0.0316(4) Uani 1 1 d . . .
H16A H 0.9218 0.6362 0.0531 0.047 Uiso 1 1 calc R . .
H16B H 0.7138 0.6897 0.0236 0.047 Uiso 1 1 calc R . .
H16C H 0.7282 0.4707 0.0068 0.047 Uiso 1 1 calc R . .
C17 C 1.0726(3) 0.4275(3) 0.18698(10) 0.0302(4) Uani 1 1 d . . .
H17A H 1.1133 0.3205 0.2090 0.036 Uiso 1 1 calc R . .
H17B H 1.1167 0.4279 0.1318 0.036 Uiso 1 1 calc R . .
C18 C 1.1892(3) 0.6167(3) 0.24093(13) 0.0414(5) Uani 1 1 d . . .
H18A H 1.1558 0.7248 0.2184 0.062 Uiso 1 1 calc R . .
H18B H 1.3378 0.6289 0.2429 0.062 Uiso 1 1 calc R . .
H18C H 1.1490 0.6179 0.2961 0.062 Uiso 1 1 calc R . .

loop_
_atom_site_aniso_label
_atom_site_aniso_U_11
_atom_site_aniso_U_22
_atom_site_aniso_U_33
_atom_site_aniso_U_23
_atom_site_aniso_U_13
_atom_site_aniso_U_12
Si1 0.0282(2) 0.0237(2) 0.0143(2) 0.00376(17) 0.00731(17) 0.00922(18)
C1 0.0196(7) 0.0140(7) 0.0136(7) 0.0044(5) 0.0044(5) 0.0057(6)
C2 0.0180(7) 0.0140(7) 0.0151(7) 0.0046(5) 0.0037(5) 0.0058(6)
C3 0.0182(7) 0.0166(7) 0.0176(7) 0.0053(6) 0.0047(6) 0.0055(6)
C4 0.0174(7) 0.0148(7) 0.0225(7) 0.0060(5) 0.0020(5) 0.0036(5)
C5 0.0186(17) 0.019(2) 0.0258(14) 0.0048(14) 0.0011(14) 0.0031(14)
C6 0.0174(10) 0.0179(12) 0.0276(14) 0.0061(11) 0.0029(9) 0.0013(8)
S7 0.0193(5) 0.0180(5) 0.0220(4) -0.0006(3) -0.0018(3) 0.0001(3)
C8 0.0194(7) 0.0145(7) 0.0194(7) 0.0032(5) -0.0016(5) 0.0026(5)
C4' 0.0174(7) 0.0148(7) 0.0225(7) 0.0060(5) 0.0020(5) 0.0036(5)
S5' 0.0133(10) 0.0187(14) 0.0391(12) 0.0099(10) 0.0018(9) 0.0004(8)
C6' 0.020(2) 0.019(2) 0.034(2) 0.007(2) -0.0046(18) -0.0004(18)
C7' 0.022(3) 0.018(3) 0.027(2) 0.0037(18) -0.0034(18) 0.001(2)
C8' 0.0194(7) 0.0145(7) 0.0194(7) 0.0032(5) -0.0016(5) 0.0026(5)
C9 0.0211(8) 0.0177(7) 0.0149(7) 0.0025(6) 0.0019(6) 0.0055(6)
C10 0.0173(7) 0.0137(7) 0.0144(7) 0.0040(5) 0.0023(5) 0.0045(5)
C11 0.0176(7) 0.0143(7) 0.0184(7) 0.0025(6) 0.0013(6) 0.0028(6)
C12 0.0231(8) 0.0191(8) 0.0186(8) 0.0031(6) 0.0039(6) 0.0046(6)
C13 0.0588(12) 0.0256(9) 0.0187(8) 0.0009(7) 0.0074(8) 0.0131(9)
C14 0.0650(15) 0.0301(11) 0.0357(11) -0.0030(9) 0.0036(10) -0.0064(10)
C15 0.0250(8) 0.0251(8) 0.0179(8) 0.0040(6) 0.0046(6) 0.0071(7)
C16 0.0373(10) 0.0395(11) 0.0233(9) 0.0135(8) 0.0087(7) 0.0134(8)
C17 0.0329(10) 0.0449(11) 0.0213(8) 0.0107(8) 0.0122(7) 0.0203(8)
C18 0.0255(10) 0.0552(13) 0.0435(12) 0.0070(10) 0.0126(8) 0.0082(9)

loop_
_atom_type_symbol
_atom_type_description
_atom_type_scat_dispersion_real
_atom_type_scat_dispersion_imag
_atom_type_scat_source
C C .0033 .0016 'International Tables Vol C Tables 4.2.6.8 and 6.1.1.4'
H H .0000 .0000 'International Tables Vol C Tables 4.2.6.8 and 6.1.1.4'
S S .1246 .1234 'International Tables Vol C Tables 4.2.6.8 and 6.1.1.4'
Si Si .0817 .0704 'International Tables Vol C Tables 4.2.6.8 and 6.1.1.4'

loop_
_geom_angle_atom_site_label_1
_geom_angle_atom_site_label_2
_geom_angle_atom_site_label_3
_geom_angle
_geom_angle_site_symmetry_1
_geom_angle_site_symmetry_3
C12 Si1 C17 109.31(7) . .
C12 Si1 C13 109.54(8) . .
C17 Si1 C13 109.36(9) . .
C12 Si1 C15 105.76(7) . .
C17 Si1 C15 111.59(8) . .
C13 Si1 C15 111.21(8) . .
C2 C1 C10 121.06(13) . 2_666
C2 C1 C11 119.54(13) . .
C10 C1 C11 119.39(13) 2_666 .
C1 C2 C3 121.12(13) . .
C1 C2 C10 119.60(13) . .
C3 C2 C10 119.28(13) . .
C4 C3 C2 119.98(13) . .
C4 C3 H3 120.0 . .
C2 C3 H3 120.0 . .
C3 C4 C8 120.45(13) . .
C3 C4 C5 126.9(4) . .
C8 C4 C5 112.6(4) . .
C6 C5 C4 111.4(6) . .
C6 C5 H5 124.3 . .
C4 C5 H5 124.3 . .
C5 C6 S7 113.8(3) . .
C5 C6 H6 123.1 . .
S7 C6 H6 123.1 . .
C6 S7 C8 91.89(11) . .
C9 C8 C4 121.10(13) . .
C9 C8 S7 128.64(13) . .
C4 C8 S7 110.26(11) . .
C7' C6' S5' 113.8(6) . .
C7' C6' H6' 123.1 . .
S5' C6' H6' 123.1 . .
C6' C7' H7' 125.0 . .
C8 C9 C10 119.62(14) . .
C8 C9 H9 120.2 . .
C10 C9 H9 120.2 . .
C9 C10 C1 121.22(13) . 2_666
C9 C10 C2 119.46(13) . .
C1 C10 C2 119.31(13) 2_666 .
C12 C11 C1 178.24(16) . .
C11 C12 Si1 174.76(14) . .
C14 C13 Si1 115.48(13) . .
C14 C13 H13A 108.4 . .
Si1 C13 H13A 108.4 . .
C14 C13 H13B 108.4 . .
Si1 C13 H13B 108.4 . .
H13A C13 H13B 107.5 . .
C13 C14 H14A 109.5 . .
C13 C14 H14B 109.5 . .
H14A C14 H14B 109.5 . .
C13 C14 H14C 109.5 . .
H14A C14 H14C 109.5 . .
H14B C14 H14C 109.5 . .
C16 C15 Si1 115.10(12) . .
C16 C15 H15A 108.5 . .
Si1 C15 H15A 108.5 . .
C16 C15 H15B 108.5 . .
Si1 C15 H15B 108.5 . .
H15A C15 H15B 107.5 . .
C15 C16 H16A 109.5 . .
C15 C16 H16B 109.5 . .
H16A C16 H16B 109.5 . .
C15 C16 H16C 109.5 . .
H16A C16 H16C 109.5 . .
H16B C16 H16C 109.5 . .
C18 C17 Si1 115.55(12) . .
C18 C17 H17A 108.4 . .
Si1 C17 H17A 108.4 . .
C18 C17 H17B 108.4 . .
Si1 C17 H17B 108.4 . .
H17A C17 H17B 107.5 . .
C17 C18 H18A 109.5 . .
C17 C18 H18B 109.5 . .
H18A C18 H18B 109.5 . .
C17 C18 H18C 109.5 . .
H18A C18 H18C 109.5 . .
H18B C18 H18C 109.5 . .

loop_
_geom_bond_atom_site_label_1
_geom_bond_atom_site_label_2
_geom_bond_distance
_geom_bond_site_symmetry_2
Si1 C12 1.8381(16) .
Si1 C17 1.8685(18) .
Si1 C13 1.8719(18) .
Si1 C15 1.8729(16) .
C1 C2 1.413(2) .
C1 C10 1.419(2) 2_666
C1 C11 1.431(2) .
C2 C3 1.419(2) .
C2 C10 1.440(2) .
C3 C4 1.372(2) .
C3 H3 0.9500 .
C4 C8 1.428(2) .
C4 C5 1.459(6) .
C5 C6 1.367(8) .
C5 H5 0.9500 .
C6 S7 1.742(3) .
C6 H6 0.9500 .
S7 C8 1.7487(16) .
C8 C9 1.371(2) .
S5' C6' 1.722(8) .
C6' C7' 1.354(11) .
C6' H6' 0.9500 .
C7' H7' 0.9500 .
C9 C10 1.418(2) .
C9 H9 0.9500 .
C10 C1 1.419(2) 2_666
C11 C12 1.208(2) .
C13 C14 1.521(3) .
C13 H13A 0.9900 .
C13 H13B 0.9900 .
C14 H14A 0.9800 .
C14 H14B 0.9800 .
C14 H14C 0.9800 .
C15 C16 1.536(2) .
C15 H15A 0.9900 .
C15 H15B 0.9900 .
C16 H16A 0.9800 .
C16 H16B 0.9800 .
C16 H16C 0.9800 .
C17 C18 1.526(3) .
C17 H17A 0.9900 .
C17 H17B 0.9900 .
C18 H18A 0.9800 .
C18 H18B 0.9800 .
C18 H18C 0.9800 .

loop_
_geom_torsion_atom_site_label_1
_geom_torsion_atom_site_label_2
_geom_torsion_atom_site_label_3
_geom_torsion_atom_site_label_4
_geom_torsion
_geom_torsion_site_symmetry_1
_geom_torsion_site_symmetry_4
C10 C1 C2 C3 177.80(13) 2_666 .
C11 C1 C2 C3 -3.1(2) . .
C10 C1 C2 C10 -2.0(2) 2_666 .
C11 C1 C2 C10 177.11(13) . .
C1 C2 C3 C4 178.19(13) . .
C10 C2 C3 C4 -2.0(2) . .
C2 C3 C4 C8 -1.1(2) . .
C2 C3 C4 C5 179.3(5) . .
C3 C4 C5 C6 178.1(3) . .
C8 C4 C5 C6 -1.5(8) . .
C4 C5 C6 S7 0.3(8) . .
C5 C6 S7 C8 0.7(5) . .
C3 C4 C8 C9 2.8(2) . .
C5 C4 C8 C9 -177.6(4) . .
C3 C4 C8 S7 -177.67(13) . .
C5 C4 C8 S7 2.0(4) . .
C6 S7 C8 C9 178.00(17) . .
C6 S7 C8 C4 -1.53(15) . .
C4 C8 C9 C10 -1.2(2) . .
S7 C8 C9 C10 179.35(13) . .
C8 C9 C10 C1 179.45(13) . 2_666
C8 C9 C10 C2 -1.9(2) . .
C1 C2 C10 C9 -176.65(13) . .
C3 C2 C10 C9 3.5(2) . .
C1 C2 C10 C1 2.0(2) . 2_666
C3 C2 C10 C1 -177.84(13) . 2_666
C2 C1 C11 C12 -89(5) . .
C10 C1 C11 C12 90(5) 2_666 .
C1 C11 C12 Si1 13(7) . .
C17 Si1 C12 C11 102.4(15) . .
C13 Si1 C12 C11 -137.8(15) . .
C15 Si1 C12 C11 -17.9(16) . .
C12 Si1 C13 C14 44.23(16) . .
C17 Si1 C13 C14 164.00(14) . .
C15 Si1 C13 C14 -72.31(16) . .
C12 Si1 C15 C16 171.63(12) . .
C17 Si1 C15 C16 52.87(14) . .
C13 Si1 C15 C16 -69.54(14) . .
C12 Si1 C17 C18 -53.38(16) . .
C13 Si1 C17 C18 -173.30(13) . .
C15 Si1 C17 C18 63.24(15) . .
